data_1543335
loop_
_publ_author_name
'Yu, Xuelong'
'Guo, Qiang'
'Su, Guozhu'
'Yang, Ailin'
'Hu, Zhongdong'
'Qu, Changhai'
'Wan, Zhe'
'Li, Ruoyu'
'Tu, Pengfei'
'Chai, Xingyun'

_publ_section_title
;
 Usnic Acid Derivatives with Cytotoxic and Antifungal Activities from the
 Lichen Usnea longissima.
;
_journal_issue 5
_journal_name_full 'Journal of natural products'
_journal_page_first 1373
_journal_page_last 1380
_journal_paper_doi 10.1021/acs.jnatprod.6b00109
_journal_volume 79
_journal_year 2016
_chemical_formula_sum 'C18 H17 N O6'
_chemical_formula_weight 343.330
_space_group_IT_number 1
_symmetry_Int_Tables_number 1
_symmetry_space_group_name_Hall 'P 1'
_symmetry_space_group_name_H-M 'P 1'
_audit_creation_date 2015-05-21
_audit_creation_method 'Olex2 1.1 (compiled 2011.02.15 svn.r1672, GUI svn.r3494)''
_audit_update_record 2015-05-21
_cell_angle_alpha 90.000
_cell_angle_beta 134.45(3)
_cell_angle_gamma 90.000
_cell_formula_units_Z 1
_cell_length_a 17.138(2)
_cell_length_b 9.7525(5)
_cell_length_c 13.831(2)
_cell_volume 1650.2(9)
_refine_ls_R_factor_all 0.034
_cod_data_source_file np6b00109_si_002.cif
_cod_data_source_block exp_2842
_cod_depositor_comments
;
Adding full bibliography for 1543335--1543336.cif.

2019-03-17
Fixing wrong Z value.                 miguel
;
_cod_original_formula_units_Z 4
_cod_original_cell_volume 1650.2(4)
_cod_original_sg_symbol_Hall P_1
_cod_database_code 1543335

loop_
_symmetry_equiv_pos_site_id
_symmetry_equiv_pos_as_xyz
1 x,y,z

loop_
_atom_site_aniso_label
_atom_site_aniso_U_11
_atom_site_aniso_U_22
_atom_site_aniso_U_33
_atom_site_aniso_U_12
_atom_site_aniso_U_13
_atom_site_aniso_U_23
O6 0.0122(6) 0.0229(7) 0.0254(6) -0.0012(5) 0.0120(5) 0.0027(5)
O3 0.0140(6) 0.0250(6) 0.0219(6) 0.0033(5) 0.0135(5) 0.0022(5)
O2 0.0217(6) 0.0251(7) 0.0281(7) 0.0052(5) 0.0183(6) -0.0003(5)
C12 0.0153(8) 0.0188(9) 0.0140(7) 0.0004(6) 0.0105(7) -0.0003(6)
O1 0.0151(6) 0.0150(6) 0.0271(6) 0.0000(4) 0.0157(5) 0.0006(5)
O4 0.0140(5) 0.0149(6) 0.0261(6) 0.0002(4) 0.0127(5) 0.0017(5)
N1 0.0137(7) 0.0231(8) 0.0212(7) 0.0051(6) 0.0114(6) 0.0047(6)
C5 0.0141(8) 0.0185(9) 0.0157(8) 0.0026(7) 0.0099(7) 0.0026(6)
O5 0.0141(5) 0.0155(6) 0.0255(6) -0.0007(5) 0.0127(5) 0.0014(5)
C11 0.0112(7) 0.0238(10) 0.0129(7) 0.0009(7) 0.0088(7) 0.0001(6)
C18 0.0289(11) 0.0186(11) 0.0475(12) 0.0017(8) 0.0277(11) -0.0027(9)
C17 0.0182(8) 0.0209(9) 0.0185(8) 0.0029(7) 0.0130(7) -0.0004(7)
C2 0.0158(8) 0.0156(9) 0.0189(7) 0.0018(6) 0.0136(7) 0.0027(6)
C16 0.0125(8) 0.0255(9) 0.0235(8) -0.0005(7) 0.0115(7) 0.0054(7)
C3 0.0180(8) 0.0179(9) 0.0222(8) -0.0028(6) 0.0143(7) -0.0001(6)
C8 0.0104(7) 0.0190(9) 0.0134(7) 0.0005(6) 0.0078(6) 0.0001(6)
C10 0.0132(8) 0.0216(9) 0.0125(7) -0.0021(6) 0.0080(7) 0.0010(6)
C4 0.0142(8) 0.0222(9) 0.0160(8) -0.0004(7) 0.0109(7) 0.0013(7)
C7 0.0122(7) 0.0174(9) 0.0148(7) 0.0000(6) 0.0091(7) 0.0010(6)
C14 0.0123(8) 0.023(1) 0.0119(7) 0.0021(6) 0.0080(7) 0.0005(6)
C15 0.0148(8) 0.0210(9) 0.0218(8) 0.0056(6) 0.0126(7) 0.0022(7)
C13 0.0157(8) 0.0254(9) 0.0188(8) 0.0027(6) 0.0123(7) 0.0019(7)
C1 0.0119(7) 0.0176(9) 0.0161(7) 0.0015(6) 0.0101(7) 0.0019(6)
C9 0.0137(8) 0.0164(10) 0.0136(8) 0.0014(6) 0.0088(7) 0.0024(6)
C6 0.0145(8) 0.0174(8) 0.0152(7) 0.0007(6) 0.0113(7) 0.0002(6)

loop_
_atom_site_label
_atom_site_type_symbol
_atom_site_fract_x
_atom_site_fract_y
_atom_site_fract_z
_atom_site_occupancy
_atom_site_symmetry_multiplicity
_atom_site_Wyckoff_symbol
_atom_site_calc_flag
_atom_site_thermal_displace_type
_atom_site_U_iso_or_equiv
O6 O -0.1607(1) -0.8331(1) -0.4533(1) 1.000 1 a d Uani 0.0212(3)
O3 O 0.5336(1) -0.8505(1) -0.1243(1) 1.000 1 a d Uani 0.0195(3)
H3 H 0.5406 -0.9362 -0.1182 1.000 1 a calc Uiso 0.02900
O2 O 0.4849(1) -1.0983(1) -0.1378(1) 1.000 1 a d Uani 0.0241(3)
C12 C 0.3681(1) -0.9215(2) -0.1878(2) 1.000 1 a d Uani 0.0158(3)
O1 O 0.1929(1) -0.9564(1) -0.2535(1) 1.000 1 a d Uani 0.0182(3)
O4 O 0.3045(1) -0.5014(1) -0.2063(1) 1.000 1 a d Uani 0.0196(3)
H4 H 0.2408 -0.4896 -0.2405 1.000 1 a calc Uiso 0.02900
N1 N -0.2150(1) -0.5748(2) -0.4942(1) 1.000 1 a d Uani 0.0201(3)
H1A H -0.2325 -0.6602 -0.4958 1.000 1 a calc Uiso 0.02400
H1B H -0.2626 -0.5086 -0.5255 1.000 1 a calc Uiso 0.02400
C5 C -0.0397(1) -0.6526(2) -0.3941(2) 1.000 1 a d Uani 0.0166(3)
O5 O 0.1012(1) -0.5009(1) -0.3235(1) 1.000 1 a d Uani 0.0193(3)
C11 C 0.4395(1) -0.8160(2) -0.1607(2) 1.000 1 a d Uani 0.0157(3)
C18 C 0.3228(2) -1.1774(2) -0.2046(2) 1.000 1 a d Uani 0.0308(5)
H18A H 0.3530 -1.2666 -0.1972 1.000 1 a calc Uiso 0.04600
H18B H 0.2503 -1.1660 -0.2966 1.000 1 a calc Uiso 0.04600
H18C H 0.3166 -1.1729 -0.1394 1.000 1 a calc Uiso 0.04600
C17 C 0.3968(1) -1.0657(2) -0.1751(2) 1.000 1 a d Uani 0.0191(4)
C2 C 0.1134(1) -0.8691(2) -0.2880(2) 1.000 1 a d Uani 0.0155(3)
C16 C 0.4917(1) -0.5693(2) -0.1480(2) 1.000 1 a d Uani 0.0215(4)
H16A H 0.4479 -0.4960 -0.2151 1.000 1 a calc Uiso 0.03200
H16B H 0.5385 -0.6108 -0.1569 1.000 1 a calc Uiso 0.03200
H16C H 0.5374 -0.5310 -0.0568 1.000 1 a calc Uiso 0.03200
C3 C 0.0101(1) -0.9050(2) -0.3601(2) 1.000 1 a d Uani 0.0192(4)
H3A H -0.0122 -0.9982 -0.3834 1.000 1 a calc Uiso 0.02300
C8 C 0.2519(1) -0.7357(2) -0.2269(2) 1.000 1 a d Uani 0.0147(3)
C10 C 0.4169(1) -0.6769(2) -0.1713(2) 1.000 1 a d Uani 0.0166(4)
C4 C -0.0684(1) -0.7964(2) -0.4029(2) 1.000 1 a d Uani 0.0171(3)
C7 C 0.2743(1) -0.8720(2) -0.2228(2) 1.000 1 a d Uani 0.0151(3)
C14 C -0.1185(1) -0.5464(2) -0.4455(2) 1.000 1 a d Uani 0.0161(3)
C15 C -0.0965(1) -0.3976(2) -0.4462(2) 1.000 1 a d Uani 0.0194(4)
H15A H -0.0334 -0.3674 -0.3534 1.000 1 a calc Uiso 0.02900
H15B H -0.1607 -0.3432 -0.4842 1.000 1 a calc Uiso 0.02900
H15C H -0.0809 -0.3851 -0.5017 1.000 1 a calc Uiso 0.02900
C13 C 0.2016(1) -0.7077(2) -0.0948(2) 1.000 1 a d Uani 0.0198(3)
H13A H 0.2575 -0.7771 -0.0329 1.000 1 a calc Uiso 0.03000
H13B H 0.1414 -0.7176 -0.1008 1.000 1 a calc Uiso 0.03000
H13C H 0.2337 -0.6161 -0.0606 1.000 1 a calc Uiso 0.03000
C1 C 0.1571(1) -0.7274(2) -0.2389(2) 1.000 1 a d Uani 0.0150(3)
C9 C 0.3230(1) -0.6366(2) -0.2020(2) 1.000 1 a d Uani 0.0153(4)
C6 C 0.0698(1) -0.6170(2) -0.3270(2) 1.000 1 a d Uani 0.0149(3)

loop_
_atom_type_symbol
_atom_type_radius_bond
O 1.200
H 1.200
C 1.200
N 1.200

loop_
_geom_angle_atom_site_label_1
_geom_angle_atom_site_label_2
_geom_angle_atom_site_label_3
_geom_angle
_geom_angle_publ_flag
C11 O3 H3 109.50 no
C11 C12 C17 120.42(15) no
C7 C12 C11 113.97(16) no
C7 C12 C17 125.59(16) no
C2 O1 C7 105.97(13) no
C9 O4 H4 109.50 no
H1A N1 H1B 120.00 no
C14 N1 H1A 120.00 no
C14 N1 H1B 120.00 no
C14 C5 C4 120.42(14) no
C14 C5 C6 119.70(16) no
C6 C5 C4 119.79(14) no
O3 C11 C12 119.72(16) no
O3 C11 C10 116.95(15) no
C10 C11 C12 123.32(15) no
H18A C18 H18B 109.50 no
H18A C18 H18C 109.50 no
H18B C18 H18C 109.50 no
C17 C18 H18A 109.50 no
C17 C18 H18B 109.50 no
C17 C18 H18C 109.50 no
O2 C17 C12 120.26(16) no
O2 C17 C18 118.45(17) no
C12 C17 C18 121.29(16) no
O1 C2 C1 110.80(13) no
C3 C2 O1 124.69(16) no
C3 C2 C1 124.46(15) no
H16A C16 H16B 109.50 no
H16A C16 H16C 109.50 no
H16B C16 H16C 109.50 no
C10 C16 H16A 109.50 no
C10 C16 H16B 109.50 no
C10 C16 H16C 109.50 no
C2 C3 H3A 120.90 no
C2 C3 C4 118.17(16) no
C4 C3 H3A 120.90 no
C7 C8 C1 107.63(14) no
C7 C8 C9 119.26(15) no
C9 C8 C1 132.40(15) no
C11 C10 C16 121.69(16) no
C11 C10 C9 118.75(15) no
C9 C10 C16 119.55(16) no
O6 C4 C5 122.66(15) no
O6 C4 C3 117.43(16) no
C5 C4 C3 119.77(14) no
C12 C7 O1 124.00(16) no
C8 C7 C12 124.56(16) no
C8 C7 O1 111.40(14) no
N1 C14 C5 120.98(16) no
N1 C14 C15 115.82(15) no
C5 C14 C15 123.19(14) no
C14 C15 H15A 109.50 no
C14 C15 H15B 109.50 no
C14 C15 H15C 109.50 no
H15A C15 H15B 109.50 no
H15A C15 H15C 109.50 no
H15B C15 H15C 109.50 no
H13A C13 H13B 109.50 no
H13A C13 H13C 109.50 no
H13B C13 H13C 109.50 no
C1 C13 H13A 109.50 no
C1 C13 H13B 109.50 no
C1 C13 H13C 109.50 no
C2 C1 C8 99.17(13) no
C2 C1 C13 109.52(13) no
C2 C1 C6 113.07(13) no
C8 C1 C13 109.71(13) no
C8 C1 C6 120.09(13) no
C6 C1 C13 105.10(13) no
O4 C9 C8 121.83(14) no
O4 C9 C10 118.21(15) no
C8 C9 C10 119.96(15) no
C5 C6 C1 116.83(15) no
O5 C6 C5 125.54(15) no
O5 C6 C1 117.20(14) no

loop_
_geom_bond_atom_site_label_1
_geom_bond_atom_site_label_2
_geom_bond_distance
_geom_bond_publ_flag
O6 C4 1.253(2) no
O3 H3 0.8400 no
O3 C11 1.3536(19) no
O2 C17 1.247(2) no
C12 C11 1.433(2) no
C12 C17 1.459(2) no
C12 C7 1.401(2) no
O1 C2 1.3786(19) no
O1 C7 1.404(2) no
O4 H4 0.8400 no
O4 C9 1.348(2) no
N1 H1A 0.8800 no
N1 H1B 0.8800 no
N1 C14 1.306(2) no
C5 C4 1.463(3) no
C5 C14 1.435(2) no
C5 C6 1.437(2) no
O5 C6 1.240(2) no
C11 C10 1.390(3) no
C18 H18A 0.9800 no
C18 H18B 0.9800 no
C18 H18C 0.9800 no
C18 C17 1.496(3) no
C2 C3 1.333(2) no
C2 C1 1.489(2) no
C16 H16A 0.9800 no
C16 H16B 0.9800 no
C16 H16C 0.9800 no
C16 C10 1.507(2) no
C3 H3A 0.9500 no
C3 C4 1.473(2) no
C8 C7 1.374(2) no
C8 C1 1.515(2) no
C8 C9 1.397(2) no
C10 C9 1.403(2) no
C14 C15 1.501(2) no
C15 H15A 0.9800 no
C15 H15B 0.9800 no
C15 H15C 0.9800 no
C13 H13A 0.9800 no
C13 H13B 0.9800 no
C13 H13C 0.9800 no
C13 C1 1.569(2) no
C1 C6 1.526(2) no

loop_
_geom_torsion_atom_site_label_1
_geom_torsion_atom_site_label_2
_geom_torsion_atom_site_label_3
_geom_torsion_atom_site_label_4
_geom_torsion
_geom_torsion_publ_flag
O3 C11 C10 C16 2.0(2) no
O3 C11 C10 C9 -176.78(13) no
C12 C11 C10 C16 -177.23(14) no
C12 C11 C10 C9 4.0(2) no
O1 C2 C3 C4 -172.64(14) no
O1 C2 C1 C8 22.58(16) no
O1 C2 C1 C13 -92.23(16) no
O1 C2 C1 C6 150.95(13) no
C11 C12 C17 O2 1.5(2) no
C11 C12 C17 C18 -179.20(15) no
C11 C12 C7 O1 -179.98(13) no
C11 C12 C7 C8 -2.3(2) no
C11 C10 C9 O4 177.21(14) no
C11 C10 C9 C8 -2.7(2) no
C17 C12 C11 O3 0.6(2) no
C17 C12 C11 C10 179.81(14) no
C17 C12 C7 O1 -1.4(3) no
C17 C12 C7 C8 176.24(16) no
C2 O1 C7 C12 -177.39(14) no
C2 O1 C7 C8 4.67(17) no
C2 C3 C4 O6 -169.96(15) no
C2 C3 C4 C5 14.2(2) no
C2 C1 C6 C5 30.4(2) no
C2 C1 C6 O5 -156.74(14) no
C16 C10 C9 O4 -1.6(2) no
C16 C10 C9 C8 178.51(15) no
C3 C2 C1 C8 -154.88(16) no
C3 C2 C1 C13 90.31(19) no
C3 C2 C1 C6 -26.5(2) no
C8 C1 C6 C5 146.90(15) no
C8 C1 C6 O5 -40.2(2) no
C4 C5 C14 N1 3.8(2) no
C4 C5 C14 C15 -176.77(15) no
C4 C5 C6 O5 173.30(16) no
C4 C5 C6 C1 -14.5(2) no
C7 C12 C11 O3 179.25(13) no
C7 C12 C11 C10 -1.6(2) no
C7 C12 C17 O2 -176.98(16) no
C7 C12 C17 C18 2.3(3) no
C7 O1 C2 C3 159.49(16) no
C7 O1 C2 C1 -17.97(17) no
C7 C8 C1 C2 -18.89(15) no
C7 C8 C1 C13 95.77(16) no
C7 C8 C1 C6 -142.41(15) no
C7 C8 C9 O4 179.20(14) no
C7 C8 C9 C10 -0.9(2) no
C14 C5 C4 O6 -0.7(2) no
C14 C5 C4 C3 174.89(15) no
C14 C5 C6 O5 -10.0(2) no
C14 C5 C6 C1 162.21(14) no
C13 C1 C6 C5 -89.04(17) no
C13 C1 C6 O5 83.86(17) no
C1 C2 C3 C4 4.5(2) no
C1 C8 C7 C12 -167.98(15) no
C1 C8 C7 O1 9.94(17) no
C1 C8 C9 O4 -11.7(3) no
C1 C8 C9 C10 168.16(15) no
C9 C8 C7 C12 3.6(2) no
C9 C8 C7 O1 -178.52(13) no
C9 C8 C1 C2 171.12(16) no
C9 C8 C1 C13 -74.2(2) no
C9 C8 C1 C6 47.6(2) no
C6 C5 C4 O6 175.90(15) no
C6 C5 C4 C3 -8.5(2) no
C6 C5 C14 N1 -172.82(15) no
C6 C5 C14 C15 6.6(2) no
